data_4510086
loop_
_publ_author_name
'Santra, Atanu'
'Bharadwaj, Parimal K.'

_publ_section_title
;
 Solvent-Induced Structural Diversity of Partially Fluorinated, Stable
 Pb(II) Metal--Organic Frameworks and Their Luminescence Properties
;
_journal_issue 3
_journal_name_full 'Crystal Growth &amp; Design'
_journal_page_first 1476
_journal_paper_doi 10.1021/cg500030k
_journal_volume 14
_journal_year 2014
_chemical_formula_moiety 'C35 H20 F12 O10 Pb3'
_chemical_formula_sum 'C35 H20 F12 O10 Pb3'
_chemical_formula_weight 1450.08
_chemical_name_systematic
;
 ?
;
_space_group_IT_number 15
_symmetry_cell_setting monoclinic
_symmetry_space_group_name_Hall '-C 2yc'
_symmetry_space_group_name_H-M 'C 1 2/c 1'
_atom_sites_solution_hydrogens geom
_atom_sites_solution_primary direct
_atom_sites_solution_secondary difmap
_audit_creation_method SHELXL-97
_cell_angle_alpha 90.000(5)
_cell_angle_beta 114.461(5)
_cell_angle_gamma 90.000(5)
_cell_formula_units_Z 8
_cell_length_a 32.486(5)
_cell_length_b 14.351(5)
_cell_length_c 18.557(5)
_cell_measurement_reflns_used 999
_cell_measurement_temperature 100(2)
_cell_measurement_theta_max 27.70
_cell_measurement_theta_min 2.38
_cell_volume 7875(4)
_computing_structure_refinement 'SHELXL-97 (Sheldrick, 1997)'
_diffrn_ambient_temperature 100(2)
_diffrn_measured_fraction_theta_full 0.995
_diffrn_measured_fraction_theta_max 0.995
_diffrn_radiation_monochromator graphite
_diffrn_radiation_source 'fine-focus sealed tube'
_diffrn_radiation_type MoK\a
_diffrn_radiation_wavelength 0.71069
_diffrn_reflns_av_R_equivalents 0.0593
_diffrn_reflns_av_sigmaI/netI 0.0657
_diffrn_reflns_limit_h_max 39
_diffrn_reflns_limit_h_min -39
_diffrn_reflns_limit_k_max 17
_diffrn_reflns_limit_k_min -14
_diffrn_reflns_limit_l_max 18
_diffrn_reflns_limit_l_min -22
_diffrn_reflns_number 21026
_diffrn_reflns_theta_full 25.50
_diffrn_reflns_theta_max 25.50
_diffrn_reflns_theta_min 1.58
_exptl_absorpt_coefficient_mu 12.908
_exptl_absorpt_correction_T_max 1
_exptl_absorpt_correction_T_min 0.439971
_exptl_absorpt_correction_type empirical
_exptl_absorpt_process_details Sadabs
_exptl_crystal_colour colorless
_exptl_crystal_density_diffrn 2.446
_exptl_crystal_density_method 'not measured'
_exptl_crystal_description Block
_exptl_crystal_F_000 5312
_exptl_crystal_size_max 0.23
_exptl_crystal_size_mid 0.19
_exptl_crystal_size_min 0.17
_platon_squeeze_details ' ?'
_refine_diff_density_max 3.039
_refine_diff_density_min -2.483
_refine_diff_density_rms 0.333
_refine_ls_extinction_method none
_refine_ls_goodness_of_fit_ref 1.013
_refine_ls_hydrogen_treatment mixed
_refine_ls_matrix_type full
_refine_ls_number_parameters 511
_refine_ls_number_reflns 7323
_refine_ls_number_restraints 2
_refine_ls_restrained_S_all 1.013
_refine_ls_R_factor_all 0.0603
_refine_ls_R_factor_gt 0.0454
_refine_ls_shift/su_max 0.002
_refine_ls_shift/su_mean 0.000
_refine_ls_structure_factor_coef Fsqd
_refine_ls_weighting_details 'calc w=1/[\s^2^(Fo^2^)+(0.0761P)^2^+0.0000P] where P=(Fo^2^+2Fc^2^)/3'
_refine_ls_weighting_scheme calc
_refine_ls_wR_factor_gt 0.1142
_refine_ls_wR_factor_ref 0.1244
_reflns_number_gt 5815
_reflns_number_total 7323
_reflns_threshold_expression >2sigma(I)
_cod_data_source_file cg500030k_si_002.cif
_cod_data_source_block complex3
_cod_depositor_comments
;
The following automatic conversions were performed:

'_symmetry_cell_setting' value 'Monoclinic' changed to 'monoclinic'
according to
/usr/data/users/saulius/crontab/automatic-downloads/current/ACS/lib/dictionaries/cif_core.dic
dictionary named 'cif_core.dic' version 2.4.2 from
2011-04-26.

'_exptl_absorpt_correction_type' value 'Empirical'
changed to 'empirical' according to
/usr/data/users/saulius/crontab/automatic-downloads/current/ACS/lib/dictionaries/cif_core.dic
dictionary named 'cif_core.dic' version 2.4.2 from 2011-04-26.

Automatic conversion script
Id: cif_fix_values 2281 2013-09-26 08:29:07Z andrius 
;
_cod_original_sg_symbol_H-M c2/c
_cod_database_code 4510086

loop_
_symmetry_equiv_pos_as_xyz
'x, y, z'
'-x, y, -z+1/2'
'x+1/2, y+1/2, z'
'-x+1/2, y+1/2, -z+1/2'
'-x, -y, -z'
'x, -y, z-1/2'
'-x+1/2, -y+1/2, -z'
'x+1/2, -y+1/2, z-1/2'

loop_
_atom_site_label
_atom_site_type_symbol
_atom_site_fract_x
_atom_site_fract_y
_atom_site_fract_z
_atom_site_U_iso_or_equiv
_atom_site_adp_type
_atom_site_occupancy
_atom_site_symmetry_multiplicity
_atom_site_calc_flag
_atom_site_refinement_flags
Pb1 Pb -0.517724(12) -0.38203(3) 0.46415(2) 0.01350(12) Uani 1 1 d .
Pb2 Pb -0.033767(12) 0.06762(3) 0.81129(2) 0.01392(12) Uani 1 1 d .
Pb3 Pb -0.085980(12) -0.00146(3) 0.54916(2) 0.01435(12) Uani 1 1 d .
F1 F -0.2880(3) -0.2914(10) 0.5269(6) 0.111(5) Uani 1 1 d .
F2 F -0.2322(3) -0.2733(8) 0.6422(7) 0.085(3) Uani 1 1 d .
F3 F -0.2631(3) -0.1566(8) 0.5669(5) 0.070(3) Uani 1 1 d .
F4 F -0.2341(3) -0.3290(6) 0.7925(7) 0.087(4) Uani 1 1 d .
F5 F -0.1807(3) -0.2904(9) 0.8986(8) 0.161(8) Uani 1 1 d .
F6 F -0.2488(4) -0.2563(9) 0.8739(7) 0.105(4) Uani 1 1 d .
F7 F -0.1529(6) 0.4767(8) 0.4401(8) 0.227(12) Uani 1 1 d .
F8 F -0.0935(6) 0.5637(9) 0.4785(6) 0.130(6) Uani 1 1 d .
F9 F -0.1454(4) 0.5857(7) 0.5196(6) 0.100(4) Uani 1 1 d .
F10 F -0.1542(4) 0.5216(9) 0.6877(11) 0.134(6) Uani 1 1 d .
F11 F -0.1491(5) 0.6287(9) 0.7718(12) 0.149(7) Uani 1 1 d .
F12 F -0.0999(5) 0.5172(8) 0.8074(7) 0.098(4) Uani 1 1 d .
O1 O -0.4557(2) -0.3006(5) 0.6023(4) 0.0198(16) Uani 1 1 d .
O2 O -0.4359(2) -0.3372(5) 0.5041(4) 0.0192(16) Uani 1 1 d .
O3 O -0.1140(2) 0.0535(5) 0.7836(4) 0.0156(15) Uani 1 1 d .
O4 O -0.0917(2) -0.0170(5) 0.9011(4) 0.0190(16) Uani 1 1 d .
O5 O -0.0538(2) -0.0980(5) 0.7955(4) 0.0217(17) Uani 1 1 d .
O6 O -0.0452(2) -0.0662(5) 0.6844(4) 0.0221(17) Uani 1 1 d .
O7 O -0.0568(3) 0.1391(6) 0.6470(4) 0.0260(18) Uani 1 1 d .
O8 O -0.0891(2) 0.1732(5) 0.5198(4) 0.0237(17) Uani 1 1 d .
O10 O -0.0127(2) 0.0148(5) 0.5634(4) 0.0143(15) Uani 1 1 d .
O11 O -0.1463(4) 0.0308(8) 0.6177(6) 0.064(3) Uiso 1 1 d .
C1 C -0.4266(3) -0.3038(7) 0.5727(5) 0.016(2) Uani 1 1 d .
C2 C -0.3811(3) -0.2625(7) 0.6183(6) 0.019(2) Uani 1 1 d .
C3 C -0.3698(3) -0.2186(8) 0.6901(6) 0.021(2) Uani 1 1 d .
H3 H -0.3908 -0.2158 0.7120 0.025 Uiso 1 1 calc R
C4 C -0.3276(4) -0.1786(8) 0.7301(6) 0.023(2) Uani 1 1 d .
H4 H -0.3212 -0.1471 0.7773 0.028 Uiso 1 1 calc R
C5 C -0.2944(3) -0.1853(8) 0.7000(6) 0.021(2) Uani 1 1 d .
C6 C -0.3053(4) -0.2306(8) 0.6283(6) 0.024(2) Uiso 1 1 d .
C7 C -0.3486(4) -0.2692(8) 0.5885(7) 0.026(3) Uani 1 1 d .
H7 H -0.3556 -0.3001 0.5409 0.031 Uiso 1 1 calc R
C8 C -0.2732(4) -0.2388(12) 0.5911(9) 0.051(4) Uani 1 1 d .
C9 C -0.2504(3) -0.1354(8) 0.7421(6) 0.022(2) Uani 1 1 d .
C10 C -0.2448(3) -0.0477(8) 0.7145(6) 0.025(3) Uani 1 1 d .
H10 H -0.2693 -0.0185 0.6748 0.030 Uiso 1 1 calc R
C11 C -0.2029(4) -0.0040(8) 0.7458(6) 0.024(3) Uani 1 1 d .
H11 H -0.1994 0.0534 0.7258 0.029 Uiso 1 1 calc R
C12 C -0.1676(3) -0.0437(7) 0.8044(6) 0.018(2) Uani 1 1 d .
C13 C -0.2137(4) -0.1727(10) 0.8065(6) 0.034(3) Uani 1 1 d .
C14 C -0.1211(3) 0.0021(8) 0.8326(6) 0.017(2) Uani 1 1 d .
C15 C -0.1726(4) -0.1259(8) 0.8366(7) 0.031(3) Uani 1 1 d .
H15 H -0.1482 -0.1509 0.8793 0.037 Uiso 1 1 calc R
C16 C -0.0540(4) -0.1236(8) 0.7298(6) 0.023(3) Uani 1 1 d .
C17 C -0.0744(3) 0.1960(7) 0.5910(6) 0.018(2) Uani 1 1 d .
C18 C -0.0773(4) 0.2957(8) 0.6122(6) 0.025(3) Uani 1 1 d .
C19 C -0.0976(5) 0.3593(9) 0.5524(8) 0.043(4) Uani 1 1 d .
H19 H -0.1096 0.3392 0.5001 0.052 Uiso 1 1 calc R
C20 C -0.1004(5) 0.4524(9) 0.5687(7) 0.042(4) Uani 1 1 d .
C21 C -0.0787(4) 0.4845(9) 0.6483(7) 0.035(3) Uani 1 1 d .
C22 C -0.0586(4) 0.4204(8) 0.7078(7) 0.027(3) Uani 1 1 d .
H22 H -0.0457 0.4396 0.7604 0.032 Uiso 1 1 calc R
C23 C -0.0575(4) 0.3274(7) 0.6894(6) 0.022(2) Uani 1 1 d .
H23 H -0.0430 0.2850 0.7300 0.027 Uiso 1 1 calc R
C24 C -0.0753(4) 0.5864(9) 0.6689(7) 0.033(3) Uani 1 1 d .
C25 C -0.0485(4) 0.6436(8) 0.6429(7) 0.030(3) Uani 1 1 d .
H25 H -0.0337 0.6166 0.6146 0.036 Uiso 1 1 calc R
C26 C -0.0437(4) 0.7372(9) 0.6582(6) 0.030(3) Uani 1 1 d .
H26 H -0.0273 0.7734 0.6376 0.036 Uiso 1 1 calc R
C27 C -0.0635(3) 0.7792(8) 0.7053(6) 0.025(3) Uani 1 1 d .
C28 C -0.0873(4) 0.7234(9) 0.7349(8) 0.034(3) Uani 1 1 d .
H28 H -0.0988 0.7497 0.7686 0.041 Uiso 1 1 calc R
C29 C -0.0950(4) 0.6287(10) 0.7162(8) 0.041(3) Uani 1 1 d .
C30 C -0.1234(8) 0.5753(14) 0.7477(17) 0.093(8) Uani 1 1 d .
C31 C -0.1255(8) 0.5186(11) 0.5023(11) 0.086(7) Uani 1 1 d .
C32 C -0.2179(5) -0.2605(12) 0.8430(11) 0.067(5) Uani 1 1 d .
C34 C -0.1828 0.1069 0.5740 0.188(15) Uiso 1 1 d D
H34A H -0.1881 0.1466 0.6116 0.226 Uiso 1 1 calc R
H34B H -0.1736 0.1453 0.5403 0.226 Uiso 1 1 calc R
C35 C -0.2262 0.0491 0.5235 0.34(3) Uiso 1 1 d D
H35A H -0.2528 0.0887 0.5047 0.409 Uiso 1 1 calc R
H35B H -0.2306 -0.0009 0.5549 0.409 Uiso 1 1 calc R
C36 C -0.218(2) 0.008(4) 0.451(3) 0.43(4) Uiso 1 1 d D
H36A H -0.2427 -0.0308 0.4192 0.641 Uiso 1 1 calc R
H36B H -0.1904 -0.0280 0.4706 0.641 Uiso 1 1 calc R
H36C H -0.2149 0.0585 0.4192 0.641 Uiso 1 1 calc R
H2P H -0.1345 0.0589 0.6820 0.02(3) Uiso 1 1 d .

loop_
_atom_site_aniso_label
_atom_site_aniso_U_11
_atom_site_aniso_U_22
_atom_site_aniso_U_33
_atom_site_aniso_U_23
_atom_site_aniso_U_13
_atom_site_aniso_U_12
Pb1 0.0117(2) 0.0169(2) 0.0100(2) 0.00009(13) 0.00252(15) 0.00025(15)
Pb2 0.0118(2) 0.0197(2) 0.00884(19) 0.00058(14) 0.00287(15) -0.00079(15)
Pb3 0.0110(2) 0.0199(2) 0.0105(2) -0.00060(14) 0.00280(15) -0.00074(15)
F1 0.064(6) 0.189(14) 0.102(8) -0.109(9) 0.057(6) -0.061(8)
F2 0.038(5) 0.087(8) 0.130(9) -0.015(7) 0.034(6) 0.007(5)
F3 0.070(6) 0.090(8) 0.069(6) 0.000(5) 0.048(5) -0.023(6)
F4 0.057(6) 0.035(6) 0.140(10) 0.025(6) 0.012(6) -0.013(5)
F5 0.058(6) 0.116(10) 0.196(13) 0.135(10) -0.061(7) -0.053(7)
F6 0.077(7) 0.125(11) 0.103(9) 0.066(8) 0.027(6) -0.032(7)
F7 0.275(19) 0.037(7) 0.128(11) -0.025(7) -0.157(13) 0.057(9)
F8 0.258(18) 0.089(10) 0.042(7) 0.030(6) 0.059(9) 0.057(11)
F9 0.084(8) 0.047(6) 0.093(8) 0.008(6) -0.039(6) 0.024(6)
F10 0.068(8) 0.074(9) 0.244(19) -0.011(10) 0.049(10) -0.018(7)
F11 0.148(13) 0.067(9) 0.31(2) 0.002(11) 0.177(15) -0.002(8)
F12 0.152(12) 0.069(8) 0.121(10) 0.024(7) 0.105(10) 0.004(8)
O1 0.016(4) 0.028(4) 0.013(4) -0.002(3) 0.003(3) 0.001(3)
O2 0.014(4) 0.026(4) 0.016(4) -0.007(3) 0.005(3) -0.002(3)
O3 0.014(4) 0.014(4) 0.016(4) 0.002(3) 0.002(3) 0.004(3)
O4 0.015(4) 0.026(4) 0.012(4) -0.003(3) 0.001(3) 0.004(3)
O5 0.025(4) 0.030(4) 0.010(4) -0.002(3) 0.007(3) 0.010(3)
O6 0.017(4) 0.036(5) 0.011(4) 0.007(3) 0.004(3) 0.002(3)
O7 0.032(4) 0.029(5) 0.014(4) 0.006(3) 0.007(3) 0.009(4)
O8 0.024(4) 0.025(4) 0.015(4) -0.007(3) 0.000(3) -0.004(3)
O10 0.010(3) 0.010(4) 0.019(4) -0.006(3) 0.002(3) -0.001(3)
C1 0.020(5) 0.016(5) 0.011(5) 0.000(4) 0.003(4) 0.005(4)
C2 0.023(6) 0.019(6) 0.025(6) -0.002(4) 0.018(5) 0.000(5)
C3 0.015(5) 0.031(7) 0.022(6) -0.004(5) 0.012(5) -0.013(5)
C4 0.024(6) 0.022(6) 0.020(6) -0.006(4) 0.005(5) -0.008(5)
C5 0.010(5) 0.029(6) 0.018(5) 0.003(4) 0.000(4) -0.010(5)
C7 0.025(6) 0.023(6) 0.025(6) -0.007(5) 0.005(5) -0.001(5)
C8 0.028(8) 0.071(12) 0.060(10) -0.032(8) 0.025(7) -0.011(8)
C9 0.013(5) 0.031(7) 0.016(5) -0.001(4) 0.000(4) -0.004(5)
C10 0.012(5) 0.029(7) 0.026(6) 0.001(5) -0.001(5) 0.006(5)
C11 0.017(6) 0.032(7) 0.021(6) 0.011(5) 0.006(5) -0.006(5)
C12 0.010(5) 0.016(6) 0.028(6) -0.004(4) 0.008(4) -0.006(4)
C13 0.019(6) 0.056(9) 0.013(6) 0.010(5) -0.008(5) 0.002(6)
C14 0.010(5) 0.032(7) 0.011(5) -0.009(4) 0.005(4) 0.000(4)
C15 0.023(6) 0.031(7) 0.022(6) 0.010(5) -0.007(5) -0.001(5)
C16 0.018(6) 0.027(6) 0.014(6) -0.002(4) -0.004(4) 0.010(5)
C17 0.016(5) 0.014(5) 0.025(6) -0.007(4) 0.010(5) 0.004(4)
C18 0.028(6) 0.025(6) 0.011(5) 0.001(4) -0.003(4) 0.005(5)
C19 0.049(8) 0.020(7) 0.036(8) -0.003(5) -0.007(6) 0.013(6)
C20 0.052(9) 0.021(7) 0.031(7) 0.002(5) -0.006(6) 0.002(6)
C21 0.042(8) 0.027(7) 0.025(7) -0.005(5) 0.002(6) 0.008(6)
C22 0.030(6) 0.020(6) 0.027(6) -0.001(5) 0.010(5) 0.000(5)
C23 0.030(6) 0.018(6) 0.024(6) -0.001(4) 0.017(5) 0.001(5)
C24 0.041(7) 0.030(7) 0.022(6) -0.006(5) 0.008(6) -0.003(6)
C25 0.046(8) 0.017(6) 0.025(6) 0.001(5) 0.012(6) 0.005(5)
C26 0.038(7) 0.029(7) 0.022(6) -0.003(5) 0.012(5) 0.007(6)
C27 0.015(5) 0.032(7) 0.015(5) 0.001(4) -0.008(4) 0.002(5)
C28 0.038(7) 0.026(7) 0.052(8) 0.002(6) 0.032(7) -0.004(6)
C29 0.034(7) 0.036(8) 0.045(8) 0.004(6) 0.007(6) -0.009(6)
C30 0.093(16) 0.043(12) 0.18(3) -0.025(14) 0.090(18) -0.006(12)
C31 0.14(2) 0.021(9) 0.048(11) -0.014(7) -0.007(11) 0.003(11)
C32 0.025(8) 0.059(11) 0.082(12) 0.032(9) -0.011(8) -0.025(8)

loop_
_atom_type_symbol
_atom_type_description
_atom_type_scat_dispersion_real
_atom_type_scat_dispersion_imag
_atom_type_scat_source
C C 0.0033 0.0016 'International Tables Vol C Tables 4.2.6.8 and 6.1.1.4'
H H 0.0000 0.0000 'International Tables Vol C Tables 4.2.6.8 and 6.1.1.4'
O O 0.0106 0.0060 'International Tables Vol C Tables 4.2.6.8 and 6.1.1.4'
F F 0.0171 0.0103 'International Tables Vol C Tables 4.2.6.8 and 6.1.1.4'
Pb Pb -3.3944 10.1111 'International Tables Vol C Tables 4.2.6.8 and 6.1.1.4'

loop_
_geom_angle_atom_site_label_1
_geom_angle_atom_site_label_2
_geom_angle_atom_site_label_3
_geom_angle
_geom_angle_site_symmetry_1
_geom_angle_site_symmetry_3
O10 Pb1 O10 75.6(3) 7_446 3_445
O10 Pb1 O2 77.3(2) 7_446 .
O10 Pb1 O2 102.1(2) 3_445 .
O10 Pb1 O4 80.9(2) 7_446 8_445
O10 Pb1 O4 75.7(2) 3_445 8_445
O2 Pb1 O4 157.9(2) . 8_445
O10 Pb1 Pb3 95.80(17) 7_446 3_445
O10 Pb1 Pb3 37.72(16) 3_445 3_445
O2 Pb1 Pb3 138.40(16) . 3_445
O4 Pb1 Pb3 47.54(15) 8_445 3_445
O10 Pb1 Pb1 37.97(17) 7_446 5_446
O10 Pb1 Pb1 37.67(16) 3_445 5_446
O2 Pb1 Pb1 89.69(17) . 5_446
O4 Pb1 Pb1 75.11(16) 8_445 5_446
Pb3 Pb1 Pb1 63.987(16) 3_445 5_446
O10 Pb2 O3 112.2(2) 2_556 .
O10 Pb2 O5 80.4(2) 2_556 .
O3 Pb2 O5 71.8(2) . .
O10 Pb2 O1 79.4(2) 2_556 4_456
O3 Pb2 O1 77.7(2) . 4_456
O5 Pb2 O1 133.3(2) . 4_456
O10 Pb3 O6 80.1(2) . .
O10 Pb3 O8 82.6(2) . .
O6 Pb3 O8 122.6(2) . .
O10 Pb3 O7 77.3(2) . .
O6 Pb3 O7 72.4(2) . .
O8 Pb3 O7 50.4(2) . .
O10 Pb3 O4 74.8(2) . 6
O6 Pb3 O4 148.4(2) . 6
O8 Pb3 O4 72.9(2) . 6
O7 Pb3 O4 119.0(2) . 6
O10 Pb3 O2 73.4(2) . 7_446
O6 Pb3 O2 86.5(2) . 7_446
O8 Pb3 O2 138.4(2) . 7_446
O7 Pb3 O2 146.4(2) . 7_446
O4 Pb3 O2 68.3(2) 6 7_446
O10 Pb3 Pb1 38.10(17) . 3
O6 Pb3 Pb1 116.63(16) . 3
O8 Pb3 Pb1 54.78(16) . 3
O7 Pb3 Pb1 80.04(16) . 3
O4 Pb3 Pb1 46.14(14) 6 3
O2 Pb3 Pb1 86.86(15) 7_446 3
C1 O1 Pb2 123.4(6) . 4_446
C1 O2 Pb1 100.1(6) . .
C1 O2 Pb3 133.8(6) . 7_446
Pb1 O2 Pb3 94.5(2) . 7_446
C14 O3 Pb2 113.1(6) . .
C14 O4 Pb1 137.6(6) . 8_546
C14 O4 Pb3 135.2(6) . 6_556
Pb1 O4 Pb3 86.3(2) 8_546 6_556
C16 O5 Pb2 106.9(7) . .
C16 O6 Pb3 136.7(6) . .
C17 O7 Pb3 91.0(6) . .
C17 O8 Pb3 93.9(6) . .
Pb3 O10 Pb1 114.2(3) . 7_446
Pb3 O10 Pb2 111.3(3) . 2_556
Pb1 O10 Pb2 109.5(3) 7_446 2_556
Pb3 O10 Pb1 104.2(3) . 3
Pb1 O10 Pb1 104.4(3) 7_446 3
Pb2 O10 Pb1 113.1(3) 2_556 3
O2 C1 O1 122.1(9) . .
O2 C1 C2 119.1(9) . .
O1 C1 C2 118.6(8) . .
C3 C2 C7 118.4(10) . .
C3 C2 C1 122.4(9) . .
C7 C2 C1 119.2(9) . .
C2 C3 C4 121.1(9) . .
C3 C4 C5 120.6(10) . .
C6 C5 C4 118.6(9) . .
C6 C5 C9 122.2(9) . .
C4 C5 C9 118.9(10) . .
C5 C6 C7 119.5(10) . .
C5 C6 C8 122.5(10) . .
C7 C6 C8 118.0(10) . .
C2 C7 C6 121.8(10) . .
F1 C8 F3 104.3(14) . .
F1 C8 F2 107.6(13) . .
F3 C8 F2 104.2(11) . .
F1 C8 C6 113.9(11) . .
F3 C8 C6 113.8(12) . .
F2 C8 C6 112.2(13) . .
C13 C9 C10 117.6(10) . .
C13 C9 C5 123.7(11) . .
C10 C9 C5 118.7(9) . .
C11 C10 C9 120.5(10) . .
C12 C11 C10 120.6(10) . .
C11 C12 C15 120.5(9) . .
C11 C12 C14 119.3(9) . .
C15 C12 C14 120.2(10) . .
C15 C13 C9 119.7(11) . .
C15 C13 C32 119.2(10) . .
C9 C13 C32 121.1(11) . .
O4 C14 O3 124.3(9) . .
O4 C14 C12 118.7(9) . .
O3 C14 C12 116.9(9) . .
C12 C15 C13 120.8(10) . .
O5 C16 O6 121.8(10) . .
O5 C16 C27 119.4(10) . 1_545
O6 C16 C27 118.8(10) . 1_545
O8 C17 O7 123.3(10) . .
O8 C17 C18 119.4(9) . .
O7 C17 C18 117.4(9) . .
C19 C18 C23 118.7(11) . .
C19 C18 C17 118.9(10) . .
C23 C18 C17 122.2(9) . .
C18 C19 C20 121.2(12) . .
C19 C20 C21 119.4(11) . .
C19 C20 C31 119.6(12) . .
C21 C20 C31 121.0(12) . .
C22 C21 C20 118.9(11) . .
C22 C21 C24 119.0(11) . .
C20 C21 C24 122.1(11) . .
C21 C22 C23 119.9(11) . .
C22 C23 C18 121.7(10) . .
C25 C24 C29 117.5(11) . .
C25 C24 C21 117.8(11) . .
C29 C24 C21 124.6(12) . .
C26 C25 C24 122.1(12) . .
C25 C26 C27 120.1(12) . .
C28 C27 C26 118.3(11) . .
C28 C27 C16 120.8(11) . 1_565
C26 C27 C16 120.5(11) . 1_565
C27 C28 C29 122.5(12) . .
C28 C29 C24 119.2(12) . .
C28 C29 C30 118.5(14) . .
C24 C29 C30 122.2(13) . .
F11 C30 F12 107(2) . .
F11 C30 F10 104.0(18) . .
F12 C30 F10 107.0(17) . .
F11 C30 C29 114.1(16) . .
F12 C30 C29 114.3(17) . .
F10 C30 C29 109(2) . .
F9 C31 F7 110.3(19) . .
F9 C31 F8 104.1(15) . .
F7 C31 F8 105(2) . .
F9 C31 C20 115.5(17) . .
F7 C31 C20 112.5(14) . .
F8 C31 C20 108.8(17) . .
F5 C32 F4 106.7(16) . .
F5 C32 F6 106.8(16) . .
F4 C32 F6 100.8(12) . .
F5 C32 C13 114.8(11) . .
F4 C32 C13 113.8(15) . .
F6 C32 C13 112.7(15) . .
C35 C34 O11 103.9(4) . .
C34 C35 C36 106(2) . .

loop_
_geom_bond_atom_site_label_1
_geom_bond_atom_site_label_2
_geom_bond_distance
_geom_bond_site_symmetry_2
Pb1 O10 2.300(7) 7_446
Pb1 O10 2.316(7) 3_445
Pb1 O2 2.528(7) .
Pb1 O4 2.629(7) 8_445
Pb1 Pb3 3.6386(7) 3_445
Pb1 Pb1 3.6459(13) 5_446
Pb2 O10 2.313(6) 2_556
Pb2 O3 2.449(7) .
Pb2 O5 2.449(8) .
Pb2 O1 2.594(7) 4_456
Pb3 O10 2.296(7) .
Pb3 O6 2.482(7) .
Pb3 O8 2.559(8) .
Pb3 O7 2.616(8) .
Pb3 O4 2.690(7) 6
Pb3 O2 2.726(7) 7_446
Pb3 Pb1 3.6386(7) 3
F1 C8 1.321(15) .
F2 C8 1.370(17) .
F3 C8 1.350(19) .
F4 C32 1.31(2) .
F5 C32 1.295(16) .
F6 C32 1.35(2) .
F7 C31 1.278(18) .
F8 C31 1.44(3) .
F9 C31 1.27(2) .
F10 C30 1.38(3) .
F11 C30 1.34(2) .
F12 C30 1.34(3) .
O1 C1 1.274(11) .
O1 Pb2 2.594(7) 4_446
O2 C1 1.273(11) .
O2 Pb3 2.726(7) 7_446
O3 C14 1.263(12) .
O4 C14 1.263(12) .
O4 Pb1 2.629(7) 8_546
O4 Pb3 2.690(7) 6_556
O5 C16 1.271(12) .
O6 C16 1.293(13) .
O7 C17 1.258(13) .
O8 C17 1.248(12) .
O10 Pb1 2.300(7) 7_446
O10 Pb2 2.313(6) 2_556
O10 Pb1 2.316(7) 3
O11 C34 1.570(11) .
C1 C2 1.489(14) .
C2 C3 1.380(14) .
C2 C7 1.382(14) .
C3 C4 1.382(14) .
C4 C5 1.409(14) .
C5 C6 1.387(15) .
C5 C9 1.498(14) .
C6 C7 1.403(15) .
C6 C8 1.475(16) .
C9 C13 1.398(14) .
C9 C10 1.399(16) .
C10 C11 1.387(15) .
C11 C12 1.339(14) .
C12 C15 1.361(15) .
C12 C14 1.529(13) .
C13 C15 1.389(16) .
C13 C32 1.46(2) .
C16 C27 1.460(16) 1_545
C17 C18 1.497(15) .
C18 C19 1.375(16) .
C18 C23 1.382(14) .
C19 C20 1.381(18) .
C20 C21 1.424(17) .
C20 C31 1.50(2) .
C21 C22 1.377(16) .
C21 C24 1.504(17) .
C22 C23 1.382(15) .
C24 C25 1.417(17) .
C24 C29 1.421(18) .
C25 C26 1.369(17) .
C26 C27 1.417(16) .
C27 C28 1.377(16) .
C27 C16 1.460(16) 1_565
C28 C29 1.400(18) .
C29 C30 1.49(2) .
C34 C35 1.5686(2) .
C35 C36 1.60(2) .

loop_
_platon_squeeze_void_nr
_platon_squeeze_void_average_x
_platon_squeeze_void_average_y
_platon_squeeze_void_average_z
_platon_squeeze_void_volume
_platon_squeeze_void_count_electrons
1 -0.012 0.422 -0.004 657 259
